data_4300766
loop_
_publ_author_name
'Shengming Liu'
'Christine E. Plecnik'
'Edward A. Meyers'
'Sheldon G. Shore'

_publ_section_title
;
Two Distinct Ln(III)-Cu(I) Cyanide Extended Arrays: Structures and
Synthetic Methodology for Inclusion and Layer Complexes
;
_journal_name_full 'Inorganic Chemistry'
_journal_page_first 282
_journal_page_last 292
_journal_paper_doi 10.1021/ic040113+
_journal_volume 44
_journal_year 2005
_chemical_formula_sum 'C34 H56 Cu2 La N18 O8'
_chemical_formula_weight 1110.96
_space_group_IT_number 4
_symmetry_cell_setting monoclinic
_symmetry_space_group_name_Hall 'P 2yb'
_symmetry_space_group_name_H-M 'P 1 21 1'
_cell_angle_alpha 90.00
_cell_angle_beta 95.942(10)
_cell_angle_gamma 90.00
_cell_formula_units_Z 4
_cell_length_a 9.1855(10)
_cell_length_b 18.1984(10)
_cell_length_c 16.6431(10)
_cell_measurement_temperature 240(2)
_cell_volume 2767.1(4)
_diffrn_ambient_temperature 240(2)
_exptl_crystal_density_diffrn 2.667
_cod_depositor_comments
;
The following automatic conversions were performed:
'_symmetry_cell_setting' value 'Monoclinic' changed to 'monoclinic'
according to '/home/saulius/struct/CIF-dictionaries/cif_core.dic'
dictionary named 'cif_core.dic' version 2.4.1 from 2010-06-29.

Automatic conversion script
Id: cif_fix_enum 1527 2010-12-29 10:47:43Z saulius 
;
_cod_original_sg_symbol_H-M 'P 21'
_cod_database_code 4300766

loop_
_symmetry_equiv_pos_as_xyz
'x, y, z'
'-x, y+1/2, -z'

loop_
_atom_site_label
_atom_site_type_symbol
_atom_site_fract_x
_atom_site_fract_y
_atom_site_fract_z
_atom_site_U_iso_or_equiv
_atom_site_adp_type
_atom_site_occupancy
_atom_site_symmetry_multiplicity
_atom_site_calc_flag
_atom_site_refinement_flags
_atom_site_disorder_assembly
_atom_site_disorder_group
La1 La 1.21504(2) 0.754468(12) 1.054298(12) 0.03056(6) Uani 1 1 d . . .
O11 O 1.0158(4) 0.6957(2) 0.9577(2) 0.0623(10) Uani 1 1 d . . .
C11 C 0.9870(9) 0.6326(4) 0.9383(4) 0.091(3) Uani 1 1 d . A .
N11 N 0.8858(16) 0.5985(9) 0.8988(6) 0.069(5) Uiso 0.53(3) 1 d P . .
N11' N 0.835(2) 0.6293(11) 0.8986(8) 0.072(6) Uiso 0.47(3) 1 d P A .
C11A C 0.7527(14) 0.6645(16) 0.8700(10) 0.265(13) Uani 1 1 d . A .
C11B C 0.765(3) 0.5557(17) 0.8804(16) 0.154(12) Uiso 0.51(3) 1 d P A 1
C11' C 0.8710(19) 0.5213(10) 0.8765(10) 0.087(7) Uiso 0.49(3) 1 d P A 2
O12 O 1.4196(5) 0.8392(3) 1.0326(3) 0.104(2) Uani 1 1 d . . .
C12 C 1.5270(10) 0.8651(6) 1.0295(4) 0.115(4) Uani 1 1 d . B .
H12 H 1.5864 0.8358 1.0661 0.138 Uiso 1 1 calc . . .
N12 N 1.6127(6) 0.9062(4) 1.0091(3) 0.0774(18) Uani 1 1 d . . .
C12A C 1.5341(13) 0.9825(8) 1.0079(8) 0.085(4) Uiso 0.607(18) 1 d P B 1
C12' C 1.733(2) 0.9525(13) 1.0212(12) 0.078(6) Uiso 0.393(18) 1 d P B 2
C12B C 1.7604(19) 0.9121(11) 1.0070(10) 0.103(6) Uiso 0.58(2) 1 d P B 1
C12" C 1.702(2) 0.8335(12) 0.9583(12) 0.096(7) Uiso 0.42(2) 1 d P B 2
O13 O 1.2580(6) 0.8319(5) 1.1769(3) 0.139(3) Uani 1 1 d . . .
C13 C 1.3356(6) 0.8652(4) 1.2248(4) 0.0670(17) Uani 1 1 d . . .
H13 H 1.4337 0.8707 1.2144 0.080 Uiso 1 1 calc . . .
N13 N 1.2980(6) 0.8951(3) 1.2904(3) 0.0672(13) Uani 1 1 d . . .
C13A C 1.3954(10) 0.9363(6) 1.3464(5) 0.113(3) Uani 1 1 d . . .
H13A H 1.3423 0.9543 1.3899 0.169 Uiso 1 1 calc . . .
H13B H 1.4347 0.9776 1.3188 0.169 Uiso 1 1 calc . . .
H13C H 1.4750 0.9049 1.3686 0.169 Uiso 1 1 calc . . .
C13B C 1.1581(14) 0.8906(11) 1.3134(9) 0.228(10) Uani 1 1 d . . .
H13D H 1.1517 0.9203 1.3613 0.342 Uiso 1 1 calc . . .
H13E H 1.1359 0.8399 1.3251 0.342 Uiso 1 1 calc . . .
H13F H 1.0886 0.9086 1.2700 0.342 Uiso 1 1 calc . . .
O14 O 1.4381(6) 0.7065(3) 1.1297(5) 0.136(3) Uani 1 1 d . . .
C14 C 1.5197(9) 0.6788(4) 1.1724(7) 0.110(3) Uani 1 1 d . C .
H14 H 1.5016 0.6896 1.2257 0.132 Uiso 1 1 calc . . .
N14 N 1.6280(6) 0.6378(3) 1.1730(4) 0.0768(16) Uani 1 1 d . . .
C14A C 1.736(2) 0.6120(9) 1.2355(10) 0.088(6) Uiso 0.55(3) 1 d P C 1
C14' C 1.657(3) 0.6103(13) 1.2672(15) 0.109(9) Uiso 0.45(3) 1 d P C 2
C14B C 1.707(2) 0.6232(9) 1.1031(13) 0.241(10) Uani 1 1 d . C .
H14A H 1.7853 0.5885 1.1179 0.362 Uiso 1 1 calc . . .
H14B H 1.7479 0.6686 1.0849 0.362 Uiso 1 1 calc . . .
H14C H 1.6402 0.6027 1.0599 0.362 Uiso 1 1 calc . . .
La2 La 1.60865(3) 0.739718(12) 0.536857(14) 0.03640(7) Uani 1 1 d . . .
O21 O 1.3903(4) 0.6962(3) 0.4509(3) 0.0755(13) Uani 1 1 d . . .
C21 C 1.2576(6) 0.6987(3) 0.4480(3) 0.0600(14) Uani 1 1 d . . .
H21 H 1.2191 0.7189 0.4933 0.072 Uiso 1 1 calc . . .
N21 N 1.1639(5) 0.6770(3) 0.3905(3) 0.0646(13) Uani 1 1 d . . .
C21A C 1.2059(13) 0.6480(10) 0.3180(6) 0.192(8) Uani 1 1 d . . .
H21A H 1.1194 0.6331 0.2835 0.287 Uiso 1 1 calc . . .
H21B H 1.2688 0.6057 0.3299 0.287 Uiso 1 1 calc . . .
H21C H 1.2584 0.6851 0.2908 0.287 Uiso 1 1 calc . . .
C21B C 1.0030(8) 0.6824(6) 0.3932(6) 0.108(3) Uani 1 1 d . . .
H21D H 0.9531 0.6627 0.3436 0.163 Uiso 1 1 calc . . .
H21E H 0.9758 0.7335 0.3990 0.163 Uiso 1 1 calc . . .
H21F H 0.9751 0.6544 0.4389 0.163 Uiso 1 1 calc . . .
O22 O 1.7068(6) 0.8654(2) 0.5286(3) 0.0922(15) Uani 1 1 d . . .
C22 C 1.686(3) 0.9266(13) 0.5054(14) 0.050(9) Uiso 0.23(2) 1 d P D 1
C22' C 1.7874(13) 0.9044(6) 0.4897(7) 0.092(4) Uiso 0.77(2) 1 d P D 2
N22 N 1.7746(6) 0.9716(3) 0.4768(3) 0.0605(12) Uani 1 1 d . . .
C22A C 1.6542(18) 1.0152(7) 0.5091(11) 0.188(6) Uani 1 1 d . D .
C22B C 1.8717(16) 1.0164(7) 0.4388(7) 0.154(5) Uani 1 1 d . D .
H22A H 1.9457 0.9860 0.4177 0.230 Uiso 1 1 calc . . .
H22B H 1.9184 1.0509 0.4777 0.230 Uiso 1 1 calc . . .
H22C H 1.8180 1.0431 0.3948 0.230 Uiso 1 1 calc . . .
O23 O 1.8732(5) 0.7323(3) 0.5771(3) 0.0828(14) Uani 1 1 d . . .
C23 C 1.9554(6) 0.7632(4) 0.6319(4) 0.0725(17) Uani 1 1 d . D .
H23 H 1.9647 0.8145 0.6285 0.087 Uiso 1 1 calc . . .
N23 N 2.0283(6) 0.7310(2) 0.6924(3) 0.0601(12) Uani 1 1 d . . .
C23A C 1.976(3) 0.6554(10) 0.7052(10) 0.069(8) Uiso 0.42(5) 1 d P D 1
C23' C 2.051(4) 0.6494(11) 0.7065(10) 0.102(7) Uiso 0.58(5) 1 d P D 2
C23B C 2.095(2) 0.7707(7) 0.7619(10) 0.054(5) Uiso 0.47(5) 1 d P D 1
C23" C 2.147(2) 0.7762(7) 0.7432(10) 0.058(5) Uiso 0.53(5) 1 d P D 2
O24 O 1.6562(5) 0.7920(3) 0.6787(2) 0.0706(12) Uani 1 1 d . . .
C24 C 1.5680(9) 0.8072(5) 0.7291(4) 0.088(2) Uani 1 1 d . D .
H24 H 1.5133 0.7686 0.7484 0.106 Uiso 1 1 calc . . .
N24 N 1.5472(6) 0.8738(3) 0.7568(3) 0.0735(15) Uani 1 1 d . . .
C24A C 1.6174(12) 0.9362(6) 0.7254(7) 0.128(4) Uani 1 1 d . D .
H24A H 1.5879 0.9804 0.7520 0.192 Uiso 1 1 calc . . .
H24B H 1.5891 0.9400 0.6677 0.192 Uiso 1 1 calc . . .
H24C H 1.7227 0.9305 0.7351 0.192 Uiso 1 1 calc . . .
C24B C 1.4357(10) 0.8870(5) 0.8082(5) 0.094(2) Uani 1 1 d . D .
H24D H 1.4366 0.9384 0.8235 0.142 Uiso 1 1 calc . . .
H24E H 1.4531 0.8568 0.8562 0.142 Uiso 1 1 calc . . .
H24F H 1.3412 0.8747 0.7798 0.142 Uiso 1 1 calc . . .
Cu1 Cu 1.21472(7) 0.96619(3) 0.58455(3) 0.04277(13) Uani 1 1 d . . .
C1 C 1.3136(6) 0.8755(3) 0.5663(3) 0.0498(12) Uani 1 1 d . D .
N1 N 1.3871(6) 0.8256(3) 0.5585(3) 0.0677(13) Uani 1 1 d . . .
C2 C 1.2692(5) 1.0568(3) 0.5348(3) 0.0457(11) Uani 1 1 d . . .
N2 N 1.3078(5) 1.1110(2) 0.5085(3) 0.0545(11) Uani 1 1 d . . .
C3 C 1.0816(5) 0.9686(3) 0.6676(3) 0.0433(10) Uani 1 1 d . . .
N3 N 1.0296(5) 0.9709(2) 0.7270(3) 0.0561(11) Uani 1 1 d . . .
Cu2 Cu 0.98867(6) 0.98112(3) 0.84152(3) 0.04086(13) Uani 1 1 d . . .
C4 C 1.0673(6) 0.9056(3) 0.9143(3) 0.0479(11) Uani 1 1 d . . .
N4 N 1.1143(5) 0.8607(3) 0.9579(3) 0.0593(12) Uani 1 1 d . . .
C5 C 0.8884(5) 1.0682(3) 0.8704(3) 0.0427(10) Uani 1 1 d . . .
N5 N 0.8388(5) 1.1222(2) 0.8898(3) 0.0511(10) Uani 1 1 d . . .
Cu3 Cu 1.37780(8) 0.59718(4) 0.79045(4) 0.05292(16) Uani 1 1 d . . .
C6 C 1.4551(8) 0.6326(3) 0.6938(4) 0.0679(17) Uani 1 1 d . D .
N6 N 1.4958(7) 0.6539(3) 0.6376(3) 0.0794(17) Uani 1 1 d . . .
C7 C 1.3580(6) 0.6547(3) 0.8845(3) 0.0510(12) Uani 1 1 d . . .
N7 N 1.3377(5) 0.6892(3) 0.9390(3) 0.0683(14) Uani 1 1 d . . .
C8 C 1.2798(7) 0.4352(3) 0.7782(3) 0.0601(15) Uani 1 1 d . . .
N8 N 1.3114(8) 0.4962(3) 0.7851(3) 0.0872(18) Uani 1 1 d . . .
Cu4 Cu 1.23294(7) 0.33155(4) 0.76293(3) 0.04806(15) Uani 1 1 d . . .
C9 C 1.3063(6) 0.2889(3) 0.6692(3) 0.0588(13) Uani 1 1 d . . .
N9 N 1.3413(6) 0.2661(3) 0.6117(3) 0.0723(14) Uani 1 1 d . . .
C10 C 1.1083(6) 0.2917(3) 0.8370(3) 0.0536(12) Uani 1 1 d . . .
N10 N 1.0254(5) 0.2730(3) 0.8797(3) 0.0706(13) Uani 1 1 d . . .

loop_
_atom_site_aniso_label
_atom_site_aniso_U_11
_atom_site_aniso_U_22
_atom_site_aniso_U_33
_atom_site_aniso_U_23
_atom_site_aniso_U_13
_atom_site_aniso_U_12
La1 0.03067(11) 0.03232(12) 0.02905(10) 0.00154(9) 0.00478(8) 0.00085(9)
O11 0.053(2) 0.080(3) 0.051(2) -0.0089(19) -0.0088(17) -0.011(2)
C11 0.118(6) 0.086(5) 0.060(4) 0.008(3) -0.036(4) -0.051(5)
C11A 0.078(7) 0.51(4) 0.197(15) -0.04(2) -0.029(9) 0.073(15)
O12 0.066(3) 0.135(5) 0.106(4) 0.044(4) -0.010(3) -0.058(3)
C12 0.095(6) 0.195(10) 0.053(4) 0.032(5) -0.002(4) -0.068(7)
N12 0.067(3) 0.111(5) 0.052(3) 0.024(3) -0.001(2) -0.049(3)
O13 0.075(3) 0.241(8) 0.102(4) -0.118(5) 0.008(3) -0.019(4)
C13 0.051(3) 0.091(5) 0.059(3) -0.025(3) 0.006(3) -0.007(3)
N13 0.073(3) 0.084(4) 0.049(3) -0.029(2) 0.023(2) -0.013(3)
C13A 0.116(6) 0.145(8) 0.081(5) -0.065(5) 0.029(5) -0.037(6)
C13B 0.130(9) 0.40(3) 0.163(11) -0.181(15) 0.081(8) -0.099(13)
O14 0.069(3) 0.090(4) 0.230(7) 0.061(4) -0.074(4) -0.001(3)
C14 0.072(5) 0.068(4) 0.179(9) -0.009(5) -0.044(6) 0.009(4)
N14 0.058(3) 0.059(3) 0.106(4) 0.004(3) -0.029(3) 0.013(2)
C14B 0.244(17) 0.143(12) 0.37(3) -0.106(15) 0.173(18) -0.021(12)
La2 0.04384(13) 0.03342(13) 0.03276(12) -0.00097(9) 0.00793(9) -0.00163(10)
O21 0.047(2) 0.079(3) 0.098(3) -0.040(3) -0.005(2) 0.004(2)
C21 0.057(4) 0.062(3) 0.061(3) -0.013(3) 0.003(3) -0.002(3)
N21 0.050(3) 0.093(4) 0.051(3) -0.012(2) 0.004(2) -0.012(2)
C21A 0.128(9) 0.35(2) 0.100(7) -0.121(11) 0.046(6) -0.103(11)
C21B 0.055(4) 0.131(7) 0.135(7) 0.010(6) -0.011(4) -0.011(4)
O22 0.136(4) 0.047(3) 0.099(3) 0.004(2) 0.037(3) -0.031(3)
N22 0.079(3) 0.046(3) 0.055(2) 0.013(2) 0.000(2) -0.013(2)
C22A 0.198(13) 0.106(9) 0.262(17) -0.011(10) 0.031(12) 0.064(9)
C22B 0.216(13) 0.122(9) 0.125(8) 0.023(7) 0.023(8) -0.070(9)
O23 0.062(2) 0.098(4) 0.082(3) -0.039(3) -0.022(2) 0.001(2)
C23 0.057(3) 0.063(4) 0.094(4) -0.010(3) -0.011(3) 0.004(3)
N23 0.070(3) 0.047(2) 0.060(3) -0.006(2) -0.009(2) 0.003(2)
O24 0.079(3) 0.088(3) 0.046(2) -0.020(2) 0.0116(19) -0.005(2)
C24 0.116(6) 0.089(5) 0.056(4) -0.006(4) -0.006(4) -0.025(4)
N24 0.098(4) 0.078(4) 0.044(2) -0.028(2) 0.006(3) -0.013(3)
C24A 0.139(8) 0.106(7) 0.142(8) -0.021(6) 0.033(7) -0.057(6)
C24B 0.106(6) 0.104(6) 0.074(5) -0.030(4) 0.009(4) -0.004(5)
Cu1 0.0535(3) 0.0325(3) 0.0441(3) -0.0021(2) 0.0138(2) -0.0002(2)
C1 0.060(3) 0.036(2) 0.057(3) -0.004(2) 0.021(2) -0.001(2)
N1 0.072(3) 0.056(3) 0.077(3) -0.021(2) 0.012(3) 0.013(3)
C2 0.045(3) 0.042(3) 0.053(3) 0.000(2) 0.018(2) 0.007(2)
N2 0.053(3) 0.043(2) 0.069(3) 0.006(2) 0.013(2) -0.001(2)
C3 0.055(3) 0.035(2) 0.043(2) -0.004(2) 0.022(2) 0.000(2)
N3 0.068(3) 0.039(2) 0.062(3) 0.001(2) 0.012(2) 0.007(2)
Cu2 0.0489(3) 0.0328(3) 0.0422(3) 0.0051(2) 0.0108(2) 0.0048(2)
C4 0.059(3) 0.044(3) 0.043(3) 0.005(2) 0.016(2) 0.012(2)
N4 0.070(3) 0.059(3) 0.048(2) 0.015(2) 0.007(2) 0.009(2)
C5 0.052(3) 0.042(2) 0.035(2) 0.0020(19) 0.0057(19) 0.002(2)
N5 0.062(3) 0.039(2) 0.052(2) -0.0094(19) 0.006(2) 0.008(2)
Cu3 0.0784(4) 0.0439(3) 0.0402(3) -0.0013(2) 0.0242(3) -0.0018(3)
C6 0.115(5) 0.037(3) 0.059(3) -0.009(2) 0.042(3) -0.019(3)
N6 0.134(5) 0.054(3) 0.059(3) -0.002(2) 0.053(3) -0.019(3)
C7 0.052(3) 0.053(3) 0.049(3) -0.003(2) 0.010(2) 0.001(2)
N7 0.059(3) 0.091(4) 0.057(3) -0.035(3) 0.016(2) 0.010(3)
C8 0.102(5) 0.038(3) 0.045(3) -0.009(2) 0.030(3) -0.018(3)
N8 0.141(5) 0.070(4) 0.057(3) -0.001(3) 0.040(3) -0.014(4)
Cu4 0.0533(3) 0.0524(4) 0.0409(3) -0.0045(3) 0.0165(2) -0.0082(3)
C9 0.072(4) 0.055(3) 0.050(3) -0.006(2) 0.014(3) -0.012(3)
N9 0.098(4) 0.078(4) 0.045(2) -0.016(2) 0.027(2) -0.005(3)
C10 0.052(3) 0.049(3) 0.062(3) 0.008(2) 0.021(3) -0.002(2)
N10 0.063(3) 0.073(3) 0.082(3) 0.008(3) 0.032(2) -0.004(3)

loop_
_geom_bond_atom_site_label_1
_geom_bond_atom_site_label_2
_geom_bond_distance
_geom_bond_site_symmetry_2
_geom_bond_publ_flag
La1 O14 2.450(4) . ?
La1 O13 2.477(4) . ?
La1 O12 2.486(4) . ?
La1 O11 2.544(3) . ?
La1 N10 2.589(5) 2_757 ?
La1 N7 2.610(4) . ?
La1 N4 2.618(4) . ?
La1 N5 2.645(4) 2_747 ?
O11 C11 1.215(8) . ?
C11 N11 1.246(12) . ?
C11 N11' 1.481(19) . ?
N11 N11' 0.728(14) . ?
N11 C11B 1.36(3) . ?
N11 C11' 1.46(2) . ?
N11 C11A 1.75(3) . ?
N11' C11A 1.07(3) . ?
N11' C11B 1.50(3) . ?
C11A C11B 1.99(4) . ?
O12 C12 1.099(8) . ?
C12 N12 1.162(9) . ?
N12 C12B 1.365(18) . ?
N12 C12' 1.39(2) . ?
N12 C12A 1.565(14) . ?
N12 C12" 1.81(2) . ?
O13 C13 1.181(7) . ?
C13 N13 1.298(7) . ?
N13 C13B 1.380(12) . ?
N13 C13A 1.436(9) . ?
O14 C14 1.100(9) . ?
C14 N14 1.242(10) . ?
N14 C14A 1.442(15) . ?
N14 C14B 1.459(16) . ?
N14 C14' 1.64(3) . ?
La2 O23 2.456(4) . ?
La2 O22 2.467(4) . ?
La2 O21 2.470(4) . ?
La2 O24 2.540(4) . ?
La2 N6 2.585(5) . ?
La2 N2 2.602(4) 2_846 ?
La2 N9 2.606(4) 2_856 ?
La2 N1 2.619(5) . ?
O21 C21 1.216(7) . ?
C21 N21 1.281(7) . ?
N21 C21A 1.407(10) . ?
N21 C21B 1.486(9) . ?
O22 C22 1.19(2) . ?
O22 C22' 1.253(12) . ?
C22 N22 1.28(2) . ?
C22 C22A 1.64(3) . ?
C22' N22 1.245(12) . ?
N22 C22B 1.406(12) . ?
N22 C22A 1.506(14) . ?
O23 C23 1.255(7) . ?
C23 N23 1.292(7) . ?
N23 C23B 1.445(13) . ?
N23 C23A 1.480(19) . ?
N23 C23' 1.52(2) . ?
N23 C23" 1.543(15) . ?
O24 C24 1.257(10) . ?
C24 N24 1.317(10) . ?
N24 C24B 1.421(9) . ?
N24 C24A 1.430(11) . ?
Cu1 C1 1.923(5) . ?
Cu1 C2 1.934(5) . ?
Cu1 C3 1.939(5) . ?
C1 N1 1.148(7) . ?
C2 N2 1.149(7) . ?
N2 La2 2.602(4) 2_856 ?
C3 N3 1.142(6) . ?
N3 Cu2 1.989(5) . ?
Cu2 C5 1.919(5) . ?
Cu2 C4 1.923(5) . ?
C4 N4 1.148(6) . ?
C5 N5 1.144(6) . ?
N5 La1 2.645(4) 2_757 ?
Cu3 C7 1.907(5) . ?
Cu3 C6 1.935(6) . ?
Cu3 N8 1.936(6) . ?
C6 N6 1.112(7) . ?
C7 N7 1.134(6) . ?
C8 N8 1.150(7) . ?
C8 Cu4 1.945(5) . ?
Cu4 C10 1.910(5) . ?
Cu4 C9 1.926(6) . ?
C9 N9 1.120(7) . ?
N9 La2 2.606(4) 2_846 ?
C10 N10 1.145(6) . ?
N10 La1 2.589(5) 2_747 ?
